data_2022788
loop_
_publ_author_name
'Turgunov, Kambarali K.'
'Englert, Ulli'

_publ_section_title
;
 Metal halide coordination compounds with quinazolin-4(3H)-one
;
_journal_issue 7
_journal_name_full 'Acta Crystallographica Section E Crystallographic Communications'
_journal_paper_doi 10.1107/S2056989023004802
_journal_volume 79
_journal_year 2023
_chemical_formula_iupac '[Cd I2 (C16 H12 N4 O2)]'
_chemical_formula_moiety 'C16 H12 Cd I2 N4 O2'
_chemical_formula_sum 'C16 H12 Cd I2 N4 O2'
_chemical_formula_weight 658.50
_chemical_name_systematic
;
Diiodidobis[quinazolin-4(3<i>H</i>)-one-\k<i>N</i>^3^]cadmium(II)
;
_space_group_crystal_system monoclinic
_space_group_IT_number 15
_space_group_name_Hall '-C 2yc'
_space_group_name_H-M_alt 'C 1 2/c 1'
_atom_sites_solution_hydrogens mixed
_atom_sites_solution_primary direct
_audit_creation_method SHELXL-2019/2
_cell_angle_alpha 90
_cell_angle_beta 118.8220(16)
_cell_angle_gamma 90
_cell_formula_units_Z 4
_cell_length_a 22.242(3)
_cell_length_b 6.8450(9)
_cell_length_c 13.3702(17)
_cell_measurement_reflns_used 7294
_cell_measurement_temperature 100(2)
_cell_measurement_theta_max 30.6
_cell_measurement_theta_min 3.1
_cell_volume 1783.4(4)
_computing_cell_refinement
;
SAINT (Bruker, 2014)
;
_computing_data_collection
;
APEX2 (Bruker, 2014)
;
_computing_data_reduction
;
SAINT (Bruker, 2014)
;
_computing_molecular_graphics
;
PLATON (Spek, 2020)
;
_computing_publication_material
;
publCIF (Westrip, 2010)
;
_computing_structure_refinement
;
SHELXL (Sheldrick, 2015b)
;
_computing_structure_solution
;
SHELXT (Sheldrick, 2015a)
;
_diffrn_ambient_temperature 100(2)
_diffrn_measured_fraction_theta_full 0.999
_diffrn_measured_fraction_theta_max 0.971
_diffrn_measurement_device_type 'Bruker D8 gonimeter with APEX CCD detector'
_diffrn_measurement_method '\w scans'
_diffrn_radiation_monochromator 'multilayer optics'
_diffrn_radiation_source 'Incoatec microsource'
_diffrn_radiation_type MoK\a
_diffrn_radiation_wavelength 0.71073
_diffrn_reflns_av_R_equivalents 0.0243
_diffrn_reflns_av_unetI/netI 0.0235
_diffrn_reflns_limit_h_max 31
_diffrn_reflns_limit_h_min -31
_diffrn_reflns_limit_k_max 9
_diffrn_reflns_limit_k_min -9
_diffrn_reflns_limit_l_max 18
_diffrn_reflns_limit_l_min -18
_diffrn_reflns_number 13210
_diffrn_reflns_theta_full 25.242
_diffrn_reflns_theta_max 30.658
_diffrn_reflns_theta_min 3.075
_exptl_absorpt_coefficient_mu 4.704
_exptl_absorpt_correction_T_max 0.746
_exptl_absorpt_correction_T_min 0.544
_exptl_absorpt_correction_type multi-scan
_exptl_absorpt_process_details
;
(<i>SADABS</i>; Bruker, 2014)
;
_exptl_crystal_colour colourless
_exptl_crystal_density_diffrn 2.453
_exptl_crystal_description plate
_exptl_crystal_F_000 1224
_exptl_crystal_size_max 0.120
_exptl_crystal_size_mid 0.100
_exptl_crystal_size_min 0.040
_refine_diff_density_max 3.166
_refine_diff_density_min -0.495
_refine_ls_extinction_method none
_refine_ls_goodness_of_fit_ref 1.123
_refine_ls_hydrogen_treatment mixed
_refine_ls_matrix_type full
_refine_ls_number_parameters 119
_refine_ls_number_reflns 2687
_refine_ls_number_restraints 2
_refine_ls_restrained_S_all 1.156
_refine_ls_R_factor_all 0.0283
_refine_ls_R_factor_gt 0.0263
_refine_ls_shift/su_max 0.001
_refine_ls_shift/su_mean 0.000
_refine_ls_structure_factor_coef Fsqd
_refine_ls_weighting_details 'w=1/[\s^2^(Fo^2^)+(0.0331P)^2^+1.7000P] where P=(Fo^2^+2Fc^2^)/3'
_refine_ls_weighting_scheme calc
_refine_ls_wR_factor_gt 0.0621
_refine_ls_wR_factor_ref 0.0629
_reflns_number_gt 2519
_reflns_number_total 2687
_reflns_threshold_expression 'I > 2\s(I)'
_cod_data_source_file wm5681sup1.cif
_cod_data_source_block III
_cod_original_sg_symbol_H-M 'C 2/c'
_cod_database_code 2022788
_shelx_space_group_comment
;
The symmetry employed for this shelxl refinement is uniquely defined
by the following loop, which should always be used as a source of
symmetry information in preference to the above space-group names.
They are only intended as comments.
;
_shelx_estimated_absorpt_t_min 0.602
_shelx_estimated_absorpt_t_max 0.834

loop_
_space_group_symop_operation_xyz
'x, y, z'
'-x, y, -z+1/2'
'x+1/2, y+1/2, z'
'-x+1/2, y+1/2, -z+1/2'
'-x, -y, -z'
'x, -y, z-1/2'
'-x+1/2, -y+1/2, -z'
'x+1/2, -y+1/2, z-1/2'

loop_
_atom_site_type_symbol
_atom_site_label
_atom_site_fract_x
_atom_site_fract_y
_atom_site_fract_z
_atom_site_U_iso_or_equiv
_atom_site_adp_type
_atom_site_calc_flag
_atom_site_occupancy
_atom_site_disorder_assembly
_atom_site_disorder_group
I I1 -0.02284(2) 0.27011(3) 0.06205(2) 0.01738(7) Uani d 1 . .
Cd Cd1 0.000000 0.06009(4) 0.250000 0.01209(8) Uani d 0.9682(8) A 1
Cd Cd2 0.000000 -0.5534(10) 0.250000 0.01209(8) Uani d 0.0318(8) A 2
O O1 -0.15047(11) 0.1341(3) 0.16751(18) 0.0192(4) Uani d 1 . .
N N1 -0.14386(12) -0.4477(3) 0.2024(2) 0.0156(5) Uani d 1 . .
H H1A -0.1400(18) -0.583(5) 0.200(3) 0.019 Uiso d 1 . .
C C2 -0.08880(14) -0.3397(4) 0.2268(2) 0.0163(5) Uani d 1 . .
H H2A -0.046045 -0.405307 0.254856 0.020 Uiso calc 1 A 2
N N3 -0.08910(11) -0.1482(3) 0.21497(19) 0.0135(4) Uani d 1 . .
C C4 -0.15069(13) -0.0452(4) 0.1747(2) 0.0117(5) Uani d 1 . .
C C4A -0.21284(13) -0.1587(4) 0.1429(2) 0.0120(5) Uani d 1 . .
C C5 -0.27777(14) -0.0702(4) 0.0976(2) 0.0161(5) Uani d 1 . .
H H5A -0.282158 0.066631 0.083981 0.019 Uiso calc 1 . .
C C6 -0.33542(15) -0.1813(5) 0.0726(2) 0.0188(6) Uani d 1 . .
H H6A -0.379070 -0.120238 0.042601 0.023 Uiso calc 1 . .
C C7 -0.32946(15) -0.3836(5) 0.0915(2) 0.0191(6) Uani d 1 . .
H H7A -0.369040 -0.458717 0.075289 0.023 Uiso calc 1 . .
C C8 -0.26645(15) -0.4744(4) 0.1334(2) 0.0172(5) Uani d 1 . .
H H8A -0.262633 -0.611862 0.144689 0.021 Uiso calc 1 . .
C C8A -0.20823(13) -0.3616(4) 0.1592(2) 0.0131(5) Uani d 1 . .

loop_
_atom_site_aniso_label
_atom_site_aniso_U_11
_atom_site_aniso_U_22
_atom_site_aniso_U_33
_atom_site_aniso_U_12
_atom_site_aniso_U_13
_atom_site_aniso_U_23
I1 0.01805(11) 0.01668(11) 0.01536(10) -0.00240(6) 0.00642(8) 0.00158(6)
Cd1 0.01073(13) 0.00997(13) 0.01466(14) 0.000 0.00539(11) 0.000
Cd2 0.01073(13) 0.00997(13) 0.01466(14) 0.000 0.00539(11) 0.000
O1 0.0209(10) 0.0124(10) 0.0246(11) -0.0019(8) 0.0112(9) -0.0008(8)
N1 0.0173(11) 0.0099(11) 0.0214(12) 0.0013(8) 0.0108(10) 0.0023(9)
C2 0.0129(12) 0.0168(13) 0.0194(13) 0.0036(10) 0.0080(11) 0.0029(11)
N3 0.0115(10) 0.0147(11) 0.0142(10) -0.0005(8) 0.0060(9) 0.0006(9)
C4 0.0151(12) 0.0102(12) 0.0105(11) -0.0007(9) 0.0067(10) -0.0012(9)
C4A 0.0134(12) 0.0124(12) 0.0105(11) 0.0001(9) 0.0059(10) -0.0011(9)
C5 0.0166(12) 0.0156(13) 0.0154(13) 0.0020(10) 0.0072(11) 0.0001(10)
C6 0.0124(12) 0.0289(16) 0.0140(13) 0.0016(11) 0.0055(10) -0.0019(11)
C7 0.0165(13) 0.0259(15) 0.0159(13) -0.0066(11) 0.0087(11) -0.0028(11)
C8 0.0212(14) 0.0156(13) 0.0167(13) -0.0050(11) 0.0108(11) -0.0026(10)
C8A 0.0146(12) 0.0136(13) 0.0111(11) -0.0009(10) 0.0061(10) -0.0005(9)

loop_
_atom_type_symbol
_atom_type_description
_atom_type_scat_dispersion_real
_atom_type_scat_dispersion_imag
_atom_type_scat_source
C C 0.0033 0.0016 'International Tables Vol C Tables 4.2.6.8 and 6.1.1.4'
H H 0.0000 0.0000 'International Tables Vol C Tables 4.2.6.8 and 6.1.1.4'
Cd Cd -0.8075 1.2024 'International Tables Vol C Tables 4.2.6.8 and 6.1.1.4'
I I -0.4742 1.8119 'International Tables Vol C Tables 4.2.6.8 and 6.1.1.4'
N N 0.0061 0.0033 'International Tables Vol C Tables 4.2.6.8 and 6.1.1.4'
O O 0.0106 0.0060 'International Tables Vol C Tables 4.2.6.8 and 6.1.1.4'

loop_
_geom_angle_atom_site_label_1
_geom_angle_atom_site_label_2
_geom_angle_atom_site_label_3
_geom_angle_site_symmetry_1
_geom_angle_site_symmetry_3
_geom_angle
_geom_angle_publ_flag
N3 Cd1 N3 2 . 103.32(12) ?
N3 Cd1 I1 2 . 105.94(6) ?
N3 Cd1 I1 . . 112.37(6) ?
N3 Cd1 I1 2 2 112.37(6) ?
N3 Cd1 I1 . 2 105.94(6) ?
I1 Cd1 I1 . 2 116.237(16) ?
C2 Cd2 C2 2 . 103.2(3) ?
C2 Cd2 I1 2 1_545 100.14(7) ?
C2 Cd2 I1 . 1_545 113.53(8) ?
C2 Cd2 I1 2 2_545 113.53(8) ?
C2 Cd2 I1 . 2_545 100.14(7) ?
I1 Cd2 I1 1_545 2_545 124.8(3) ?
C2 Cd2 H2A . 2 97.1(4) ?
I1 Cd2 H2A 1_545 2 95.37(11) ?
I1 Cd2 H2A 2_545 2 123.21(12) ?
C2 N1 C8A . . 120.6(2) ?
C2 N1 H1A . . 118(2) ?
C8A N1 H1A . . 120(2) ?
N3 C2 N1 . . 124.9(2) ?
N3 C2 Cd2 . . 126.0(2) ?
N1 C2 Cd2 . . 107.6(2) ?
N3 C2 H2A . . 117.6 ?
N1 C2 H2A . . 117.6 ?
C2 N3 C4 . . 119.6(2) ?
C2 N3 Cd1 . . 129.61(17) ?
C4 N3 Cd1 . . 110.74(17) ?
O1 C4 N3 . . 119.5(2) ?
O1 C4 C4A . . 123.2(2) ?
N3 C4 C4A . . 117.3(2) ?
C8A C4A C5 . . 118.5(2) ?
C8A C4A C4 . . 119.6(2) ?
C5 C4A C4 . . 121.9(2) ?
C6 C5 C4A . . 120.4(3) ?
C6 C5 H5A . . 119.8 ?
C4A C5 H5A . . 119.8 ?
C5 C6 C7 . . 120.1(3) ?
C5 C6 H6A . . 119.9 ?
C7 C6 H6A . . 119.9 ?
C8 C7 C6 . . 120.5(3) ?
C8 C7 H7A . . 119.8 ?
C6 C7 H7A . . 119.8 ?
C7 C8 C8A . . 119.2(3) ?
C7 C8 H8A . . 120.4 ?
C8A C8 H8A . . 120.4 ?
N1 C8A C8 . . 120.9(3) ?
N1 C8A C4A . . 117.9(2) ?
C8 C8A C4A . . 121.2(2) ?

loop_
_geom_bond_atom_site_label_1
_geom_bond_atom_site_label_2
_geom_bond_site_symmetry_2
_geom_bond_distance
_geom_bond_publ_flag
I1 Cd2 1_565 2.608(3) ?
I1 Cd1 . 2.7219(4) ?
Cd1 N3 2 2.299(2) ?
Cd1 N3 . 2.299(2) ?
Cd2 C2 2 2.355(5) ?
Cd2 C2 . 2.355(5) ?
O1 C4 . 1.232(3) ?
N1 C2 . 1.329(4) ?
N1 C8A . 1.391(4) ?
N1 H1A . 0.93(4) ?
C2 N3 . 1.320(4) ?
C2 H2A . 0.9500 ?
N3 C4 . 1.397(3) ?
C4 C4A . 1.459(4) ?
C4A C8A . 1.402(4) ?
C4A C5 . 1.406(4) ?
C5 C6 . 1.386(4) ?
C5 H5A . 0.9500 ?
C6 C7 . 1.403(5) ?
C6 H6A . 0.9500 ?
C7 C8 . 1.381(4) ?
C7 H7A . 0.9500 ?
C8 C8A . 1.401(4) ?
C8 H8A . 0.9500 ?

loop_
_geom_hbond_atom_site_label_D
_geom_hbond_atom_site_label_H
_geom_hbond_atom_site_label_A
_geom_hbond_site_symmetry_A
_geom_hbond_distance_DH
_geom_hbond_distance_HA
_geom_hbond_distance_DA
_geom_hbond_angle_DHA
_geom_hbond_publ_flag
N1 H1A O1 1_545 0.93(3) 1.97(3) 2.893(3) 168(4) y

loop_
_geom_torsion_atom_site_label_1
_geom_torsion_atom_site_label_2
_geom_torsion_atom_site_label_3
_geom_torsion_atom_site_label_4
_geom_torsion_site_symmetry_1
_geom_torsion_site_symmetry_2
_geom_torsion_site_symmetry_3
_geom_torsion_site_symmetry_4
_geom_torsion
_geom_torsion_publ_flag
C8A N1 C2 N3 . . . . 1.1(4) ?
C8A N1 C2 Cd2 . . . . -165.5(2) ?
N1 C2 N3 C4 . . . . 0.4(4) ?
Cd2 C2 N3 C4 . . . . 164.55(19) ?
N1 C2 N3 Cd1 . . . . -179.0(2) ?
C2 N3 C4 O1 . . . . 177.5(2) ?
Cd1 N3 C4 O1 . . . . -3.0(3) ?
C2 N3 C4 C4A . . . . -2.6(4) ?
Cd1 N3 C4 C4A . . . . 176.94(17) ?
O1 C4 C4A C8A . . . . -176.8(2) ?
N3 C4 C4A C8A . . . . 3.3(3) ?
O1 C4 C4A C5 . . . . 2.3(4) ?
N3 C4 C4A C5 . . . . -177.6(2) ?
C8A C4A C5 C6 . . . . 1.7(4) ?
C4 C4A C5 C6 . . . . -177.4(3) ?
C4A C5 C6 C7 . . . . -0.6(4) ?
C5 C6 C7 C8 . . . . -1.0(4) ?
C6 C7 C8 C8A . . . . 1.3(4) ?
C2 N1 C8A C8 . . . . -179.9(3) ?
C2 N1 C8A C4A . . . . -0.2(4) ?
C7 C8 C8A N1 . . . . 179.5(3) ?
C7 C8 C8A C4A . . . . -0.1(4) ?
C5 C4A C8A N1 . . . . 179.0(2) ?
C4 C4A C8A N1 . . . . -1.9(4) ?
C5 C4A C8A C8 . . . . -1.4(4) ?
C4 C4A C8A C8 . . . . 177.7(2) ?

_cod_database_fobs_code 2022788
